data_2207431
loop_
_publ_author_name
'Zhen, Xiao-Li'
'Han, Jian-Rong'

_publ_section_title
;
 (<i>E</i>)-<i>N</i>'-(3-Ethoxy-4-methoxybenzylidene)benzohydrazide
;
_journal_coeditor_code AT6068
_journal_issue 12
_journal_name_full 'Acta Crystallographica Section E'
_journal_page_first o4360
_journal_page_last o4361
_journal_paper_doi 10.1107/S1600536805039061
_journal_volume 61
_journal_year 2005
_chemical_formula_iupac 'C17 H18 N2 O3'
_chemical_formula_moiety 'C17 H18 N2 O3'
_chemical_formula_sum 'C17 H18 N2 O3'
_chemical_formula_weight 298.33
_chemical_name_systematic
;
(E)-N'-(3-Ethoxy-4-methoxybenzylidene)benzohydrazide
;
_space_group_IT_number 14
_symmetry_cell_setting monoclinic
_symmetry_space_group_name_Hall '-P 2yn'
_symmetry_space_group_name_H-M 'P 1 21/n 1'
_atom_sites_solution_hydrogens geom
_atom_sites_solution_primary direct
_atom_sites_solution_secondary difmap
_audit_creation_method SHELXL-97
_cell_angle_alpha 90.00
_cell_angle_beta 92.938(3)
_cell_angle_gamma 90.00
_cell_formula_units_Z 4
_cell_length_a 5.0465(8)
_cell_length_b 20.264(3)
_cell_length_c 14.956(2)
_cell_measurement_reflns_used 2371
_cell_measurement_temperature 294(2)
_cell_measurement_theta_max 26.30
_cell_measurement_theta_min 2.91
_cell_volume 1527.4(4)
_computing_cell_refinement 'SAINT (Bruker, 1999)'
_computing_data_collection 'SMART (Bruker, 1999)'
_computing_data_reduction SAINT
_computing_molecular_graphics 'SHELXTL (Sheldrick, 1997b)'
_computing_publication_material SHELXTL
_computing_structure_refinement 'SHELXL97 (Sheldrick, 1997a)'
_computing_structure_solution 'SHELXS97 (Sheldrick, 1997a)'
_diffrn_ambient_temperature 294(2)
_diffrn_measured_fraction_theta_full 0.999
_diffrn_measured_fraction_theta_max 0.999
_diffrn_measurement_device_type 'Bruker SMART APEX CCD area-detector'
_diffrn_measurement_method '\f and \w'
_diffrn_radiation_monochromator graphite
_diffrn_radiation_source 'fine-focus sealed tube'
_diffrn_radiation_type MoK\a
_diffrn_radiation_wavelength 0.71073
_diffrn_reflns_av_R_equivalents 0.0330
_diffrn_reflns_av_sigmaI/netI 0.0400
_diffrn_reflns_limit_h_max 6
_diffrn_reflns_limit_h_min -6
_diffrn_reflns_limit_k_max 25
_diffrn_reflns_limit_k_min -25
_diffrn_reflns_limit_l_max 18
_diffrn_reflns_limit_l_min -9
_diffrn_reflns_number 8556
_diffrn_reflns_theta_full 26.40
_diffrn_reflns_theta_max 26.40
_diffrn_reflns_theta_min 1.69
_diffrn_standards_number 0
_exptl_absorpt_coefficient_mu 0.090
_exptl_absorpt_correction_T_max 0.991
_exptl_absorpt_correction_T_min 0.968
_exptl_absorpt_correction_type multi-scan
_exptl_absorpt_process_details '(SADABS; Sheldrick, 1996)'
_exptl_crystal_colour colorless
_exptl_crystal_density_diffrn 1.297
_exptl_crystal_density_method 'not measured'
_exptl_crystal_description block
_exptl_crystal_F_000 632
_exptl_crystal_size_max 0.18
_exptl_crystal_size_mid 0.16
_exptl_crystal_size_min 0.10
_refine_diff_density_max 0.165
_refine_diff_density_min -0.171
_refine_ls_extinction_method none
_refine_ls_goodness_of_fit_ref 1.006
_refine_ls_hydrogen_treatment constr
_refine_ls_matrix_type full
_refine_ls_number_parameters 201
_refine_ls_number_reflns 3134
_refine_ls_number_restraints 0
_refine_ls_restrained_S_all 1.006
_refine_ls_R_factor_all 0.0812
_refine_ls_R_factor_gt 0.0429
_refine_ls_shift/su_max 0.001
_refine_ls_shift/su_mean 0.000
_refine_ls_structure_factor_coef Fsqd
_refine_ls_weighting_details 'calc w=1/[\s^2^(Fo^2^)+(0.0466P)^2^+0.3517P] where P=(Fo^2^+2Fc^2^)/3'
_refine_ls_weighting_scheme calc
_refine_ls_wR_factor_gt 0.0956
_refine_ls_wR_factor_ref 0.1154
_reflns_number_gt 1985
_reflns_number_total 3134
_reflns_threshold_expression I>2\s(I)
_cod_data_source_file at6068.cif
_cod_data_source_block I
_cod_depositor_comments
;
The following automatic conversions were performed:
'_symmetry_cell_setting' value 'Monoclinic' changed to 'monoclinic'
according to '/home/saulius/struct/CIF-dictionaries/cif_core.dic'
dictionary named 'cif_core.dic' version 2.4.1 from 2010-06-29.

Automatic conversion script
Id: cif_fix_enum 1527 2010-12-29 10:47:43Z saulius 

The following automatic conversions were performed:

'_symmetry_cell_setting' value 'Monoclinic' changed to 'monoclinic'
according to /home/saulius/struct/CIF-dictionaries/cif_core.dic
dictionary named 'cif_core.dic' version 2.4.1 from 2010-06-29.

Automatic conversion script
Id: cif_fix_values 1715 2011-07-08 13:25:40Z adriana 
;
_cod_original_sg_symbol_H-M 'P 21/n'
_cod_database_code 2207431
_cod_database_fobs_code 2207431

loop_
_symmetry_equiv_pos_as_xyz
'x, y, z'
'-x+1/2, y+1/2, -z+1/2'
'-x, -y, -z'
'x-1/2, -y-1/2, z-1/2'

loop_
_atom_site_label
_atom_site_fract_x
_atom_site_fract_y
_atom_site_fract_z
_atom_site_U_iso_or_equiv
_atom_site_adp_type
_atom_site_calc_flag
_atom_site_refinement_flags
_atom_site_occupancy
_atom_site_type_symbol
O1 0.4494(2) 0.33749(8) -0.10817(9) 0.0549(4) Uani d . 1 O
O2 0.2639(3) 0.41712(7) 0.34283(8) 0.0476(4) Uani d . 1 O
O3 -0.0686(3) 0.50514(7) 0.38775(8) 0.0534(4) Uani d . 1 O
N1 0.0191(3) 0.36006(7) -0.08632(9) 0.0369(4) Uani d . 1 N
H1 -0.1417 0.3596 -0.1083 0.044 Uiso calc R 1 H
N2 0.0733(3) 0.38361(8) -0.00008(9) 0.0379(4) Uani d . 1 N
C1 -0.0875(4) 0.33753(12) -0.27567(13) 0.0552(6) Uani d . 1 C
H1A -0.1922 0.3700 -0.2512 0.066 Uiso calc R 1 H
C2 -0.1529(5) 0.31345(15) -0.36054(14) 0.0739(8) Uani d . 1 C
H2 -0.3004 0.3301 -0.3929 0.089 Uiso calc R 1 H
C3 -0.0021(5) 0.26536(13) -0.39722(14) 0.0666(7) Uani d . 1 C
H3 -0.0488 0.2486 -0.4538 0.080 Uiso calc R 1 H
C4 0.2167(5) 0.24220(11) -0.35031(15) 0.0658(7) Uani d . 1 C
H4 0.3207 0.2098 -0.3752 0.079 Uiso calc R 1 H
C5 0.2853(4) 0.26648(10) -0.26583(13) 0.0519(5) Uani d . 1 C
H5 0.4367 0.2507 -0.2348 0.062 Uiso calc R 1 H
C6 0.1316(3) 0.31377(9) -0.22719(11) 0.0347(4) Uani d . 1 C
C7 0.2159(3) 0.33804(9) -0.13569(11) 0.0346(4) Uani d . 1 C
C8 -0.1178(4) 0.41487(9) 0.03276(11) 0.0383(4) Uani d . 1 C
H8 -0.2716 0.4222 -0.0028 0.046 Uiso calc R 1 H
C9 -0.1023(3) 0.43953(9) 0.12457(11) 0.0346(4) Uani d . 1 C
C10 -0.2862(4) 0.48537(9) 0.15065(12) 0.0427(5) Uani d . 1 C
H10 -0.4165 0.5003 0.1093 0.051 Uiso calc R 1 H
C11 -0.2789(4) 0.50940(9) 0.23766(13) 0.0442(5) Uani d . 1 C
H11 -0.4012 0.5410 0.2537 0.053 Uiso calc R 1 H
C12 -0.0910(4) 0.48651(9) 0.30029(12) 0.0391(4) Uani d . 1 C
C13 0.0934(3) 0.43851(9) 0.27493(11) 0.0364(4) Uani d . 1 C
C14 0.0890(3) 0.41614(9) 0.18805(11) 0.0360(4) Uani d . 1 C
H14 0.2136 0.3853 0.1713 0.043 Uiso calc R 1 H
C15 -0.2706(4) 0.54702(11) 0.42020(14) 0.0595(6) Uani d . 1 C
H15A -0.2676 0.5887 0.3899 0.089 Uiso calc R 1 H
H15B -0.2390 0.5538 0.4834 0.089 Uiso calc R 1 H
H15C -0.4409 0.5266 0.4091 0.089 Uiso calc R 1 H
C16 0.4316(4) 0.36208(10) 0.32484(13) 0.0462(5) Uani d . 1 C
H16A 0.5551 0.3737 0.2798 0.055 Uiso calc R 1 H
H16B 0.3259 0.3248 0.3032 0.055 Uiso calc R 1 H
C17 0.5795(5) 0.34492(12) 0.41187(14) 0.0678(7) Uani d . 1 C
H17A 0.6767 0.3828 0.4339 0.102 Uiso calc R 1 H
H17B 0.7005 0.3094 0.4022 0.102 Uiso calc R 1 H
H17C 0.4554 0.3316 0.4550 0.102 Uiso calc R 1 H

loop_
_atom_site_aniso_label
_atom_site_aniso_U_11
_atom_site_aniso_U_22
_atom_site_aniso_U_33
_atom_site_aniso_U_12
_atom_site_aniso_U_13
_atom_site_aniso_U_23
O1 0.0300(7) 0.0900(12) 0.0441(8) 0.0008(7) -0.0031(6) -0.0125(8)
O2 0.0500(8) 0.0607(9) 0.0310(7) 0.0141(7) -0.0069(6) -0.0096(6)
O3 0.0660(9) 0.0601(9) 0.0343(7) 0.0140(7) 0.0030(6) -0.0143(6)
N1 0.0291(7) 0.0549(10) 0.0264(8) -0.0004(7) -0.0017(6) -0.0050(7)
N2 0.0369(8) 0.0505(10) 0.0261(8) -0.0034(7) -0.0011(6) -0.0034(7)
C1 0.0477(12) 0.0858(17) 0.0319(10) 0.0157(11) 0.0005(9) -0.0041(11)
C2 0.0561(14) 0.129(2) 0.0353(12) 0.0059(15) -0.0072(10) -0.0088(14)
C3 0.0790(17) 0.0848(18) 0.0354(12) -0.0230(14) -0.0013(12) -0.0152(12)
C4 0.0968(19) 0.0490(14) 0.0524(14) 0.0062(13) 0.0109(13) -0.0152(11)
C5 0.0639(13) 0.0493(12) 0.0422(12) 0.0117(11) 0.0010(10) -0.0025(10)
C6 0.0362(9) 0.0379(10) 0.0302(9) -0.0055(8) 0.0046(8) 0.0011(8)
C7 0.0305(9) 0.0404(11) 0.0329(9) -0.0022(8) 0.0002(8) 0.0016(8)
C8 0.0392(10) 0.0460(11) 0.0292(9) 0.0013(9) -0.0039(8) 0.0012(8)
C9 0.0369(10) 0.0375(10) 0.0294(9) -0.0013(8) 0.0014(8) 0.0009(8)
C10 0.0483(11) 0.0446(11) 0.0347(10) 0.0081(9) -0.0020(9) 0.0039(9)
C11 0.0510(12) 0.0393(11) 0.0427(11) 0.0102(9) 0.0064(9) -0.0009(9)
C12 0.0498(11) 0.0376(10) 0.0303(10) -0.0001(9) 0.0045(8) -0.0041(8)
C13 0.0365(9) 0.0418(11) 0.0306(9) -0.0011(8) -0.0015(8) -0.0028(8)
C14 0.0345(9) 0.0412(11) 0.0325(10) 0.0021(8) 0.0033(8) -0.0038(8)
C15 0.0765(15) 0.0605(15) 0.0428(12) 0.0113(12) 0.0153(11) -0.0138(11)
C16 0.0507(11) 0.0479(12) 0.0392(11) 0.0089(9) -0.0052(9) -0.0050(9)
C17 0.0829(17) 0.0713(16) 0.0470(13) 0.0219(14) -0.0188(12) -0.0029(12)

loop_
_atom_type_symbol
_atom_type_description
_atom_type_scat_dispersion_real
_atom_type_scat_dispersion_imag
_atom_type_scat_source
C C 0.0033 0.0016 'International Tables Vol C Tables 4.2.6.8 and 6.1.1.4'
H H 0.0000 0.0000 'International Tables Vol C Tables 4.2.6.8 and 6.1.1.4'
N N 0.0061 0.0033 'International Tables Vol C Tables 4.2.6.8 and 6.1.1.4'
O O 0.0106 0.0060 'International Tables Vol C Tables 4.2.6.8 and 6.1.1.4'

loop_
_geom_angle_atom_site_label_1
_geom_angle_atom_site_label_2
_geom_angle_atom_site_label_3
_geom_angle
_geom_angle_publ_flag
C13 O2 C16 117.52(14) yes
C12 O3 C15 117.73(16) ?
C7 N1 N2 120.55(14) yes
C7 N1 H1 119.7 ?
N2 N1 H1 119.7 ?
C8 N2 N1 114.35(15) yes
C6 C1 C2 120.4(2) ?
C6 C1 H1A 119.8 ?
C2 C1 H1A 119.8 ?
C3 C2 C1 120.5(2) ?
C3 C2 H2 119.7 ?
C1 C2 H2 119.7 ?
C4 C3 C2 119.5(2) ?
C4 C3 H3 120.3 ?
C2 C3 H3 120.3 ?
C3 C4 C5 120.5(2) ?
C3 C4 H4 119.8 ?
C5 C4 H4 119.8 ?
C6 C5 C4 120.7(2) ?
C6 C5 H5 119.7 ?
C4 C5 H5 119.7 ?
C1 C6 C5 118.43(18) ?
C1 C6 C7 123.35(17) ?
C5 C6 C7 118.20(16) ?
O1 C7 N1 122.84(16) yes
O1 C7 C6 121.80(16) yes
N1 C7 C6 115.36(15) yes
N2 C8 C9 121.88(17) yes
N2 C8 H8 119.1 ?
C9 C8 H8 119.1 ?
C10 C9 C14 119.01(16) ?
C10 C9 C8 119.39(17) ?
C14 C9 C8 121.56(16) ?
C9 C10 C11 120.93(18) ?
C9 C10 H10 119.5 ?
C11 C10 H10 119.5 ?
C12 C11 C10 120.20(18) ?
C12 C11 H11 119.9 ?
C10 C11 H11 119.9 ?
O3 C12 C11 125.47(17) ?
O3 C12 C13 115.22(16) ?
C11 C12 C13 119.29(16) ?
O2 C13 C14 125.21(17) yes
O2 C13 C12 114.65(15) yes
C14 C13 C12 120.13(17) ?
C13 C14 C9 120.39(17) ?
C13 C14 H14 119.8 ?
C9 C14 H14 119.8 ?
O3 C15 H15A 109.5 ?
O3 C15 H15B 109.5 ?
H15A C15 H15B 109.5 ?
O3 C15 H15C 109.5 ?
H15A C15 H15C 109.5 ?
H15B C15 H15C 109.5 ?
O2 C16 C17 106.75(16) yes
O2 C16 H16A 110.4 ?
C17 C16 H16A 110.4 ?
O2 C16 H16B 110.4 ?
C17 C16 H16B 110.4 ?
H16A C16 H16B 108.6 ?
C16 C17 H17A 109.5 ?
C16 C17 H17B 109.5 ?
H17A C17 H17B 109.5 ?
C16 C17 H17C 109.5 ?
H17A C17 H17C 109.5 ?
H17B C17 H17C 109.5 ?

loop_
_geom_bond_atom_site_label_1
_geom_bond_atom_site_label_2
_geom_bond_distance
_geom_bond_publ_flag
O1 C7 1.2279(19) yes
O2 C13 1.367(2) yes
O2 C16 1.434(2) yes
O3 C12 1.361(2) ?
O3 C15 1.430(2) ?
N1 C7 1.344(2) yes
N1 N2 1.3892(19) yes
N1 H1 0.8600 ?
N2 C8 1.273(2) yes
C1 C6 1.378(3) ?
C1 C2 1.384(3) ?
C1 H1A 0.9300 ?
C2 C3 1.368(3) ?
C2 H2 0.9300 ?
C3 C4 1.361(3) ?
C3 H3 0.9300 ?
C4 C5 1.383(3) ?
C4 H4 0.9300 ?
C5 C6 1.378(3) ?
C5 H5 0.9300 ?
C6 C7 1.495(2) ?
C8 C9 1.460(2) ?
C8 H8 0.9300 ?
C9 C10 1.383(2) ?
C9 C14 1.401(2) ?
C10 C11 1.388(3) ?
C10 H10 0.9300 ?
C11 C12 1.379(3) ?
C11 H11 0.9300 ?
C12 C13 1.412(2) ?
C13 C14 1.375(2) ?
C14 H14 0.9300 ?
C15 H15A 0.9600 ?
C15 H15B 0.9600 ?
C15 H15C 0.9600 ?
C16 C17 1.508(3) ?
C16 H16A 0.9700 ?
C16 H16B 0.9700 ?
C17 H17A 0.9600 ?
C17 H17B 0.9600 ?
C17 H17C 0.9600 ?

loop_
_geom_hbond_atom_site_label_D
_geom_hbond_atom_site_label_H
_geom_hbond_atom_site_label_A
_geom_hbond_site_symmetry_A
_geom_hbond_distance_DH
_geom_hbond_distance_HA
_geom_hbond_distance_DA
_geom_hbond_angle_DHA
_geom_hbond_publ_flag
N1 H1 O1 1_455 0.86 2.11 2.9131(19) 155 yes

loop_
_geom_torsion_atom_site_label_1
_geom_torsion_atom_site_label_2
_geom_torsion_atom_site_label_3
_geom_torsion_atom_site_label_4
_geom_torsion
C7 N1 N2 C8 166.64(16)
C6 C1 C2 C3 0.5(4)
C1 C2 C3 C4 -1.4(4)
C2 C3 C4 C5 0.6(4)
C3 C4 C5 C6 0.9(3)
C2 C1 C6 C5 1.0(3)
C2 C1 C6 C7 179.2(2)
C4 C5 C6 C1 -1.8(3)
C4 C5 C6 C7 179.95(19)
N2 N1 C7 O1 0.0(3)
N2 N1 C7 C6 179.77(15)
C1 C6 C7 O1 -150.9(2)
C5 C6 C7 O1 27.3(3)
C1 C6 C7 N1 29.3(3)
C5 C6 C7 N1 -152.51(17)
N1 N2 C8 C9 176.12(15)
N2 C8 C9 C10 165.44(18)
N2 C8 C9 C14 -16.9(3)
C14 C9 C10 C11 1.6(3)
C8 C9 C10 C11 179.37(17)
C9 C10 C11 C12 -1.6(3)
C15 O3 C12 C11 6.4(3)
C15 O3 C12 C13 -172.04(17)
C10 C11 C12 O3 -178.32(18)
C10 C11 C12 C13 0.0(3)
C16 O2 C13 C14 -7.3(3)
C16 O2 C13 C12 171.59(16)
O3 C12 C13 O2 1.2(2)
C11 C12 C13 O2 -177.37(17)
O3 C12 C13 C14 -179.93(16)
C11 C12 C13 C14 1.5(3)
O2 C13 C14 C9 177.24(17)
C12 C13 C14 C9 -1.5(3)
C10 C9 C14 C13 0.0(3)
C8 C9 C14 C13 -177.71(17)
C13 O2 C16 C17 -175.02(17)

loop_
_cod_related_entry_id
_cod_related_entry_database
_cod_related_entry_code
1 ChemSpider 7963730
